data_4063694
loop_
_publ_author_name
'Saito, Shinichi'
'Saika, Mitsuya'
'Yamasaki, Ryu'
'Azumaya, Isao'
'Masu, Hyuma'

_publ_section_title
;
 Synthesis and Structure of Dinuclear Silver(I) and Palladium(II)
 Complexes of 2,7-Bis(methylene)naphthalene-Bridged Bis-N-Heterocyclic
 Carbene Ligands
;
_journal_issue 6
_journal_name_full Organometallics
_journal_page_first 1366
_journal_paper_doi 10.1021/om1008583
_journal_volume 30
_journal_year 2011
_chemical_formula_moiety 'C84 H96 Ag2 N8, 4(C4 H8 O), 2(F6 P)'
_chemical_formula_sum 'C100 H128 Ag2 F12 N8 O4 P2'
_chemical_formula_weight 2011.78
_chemical_name_systematic
; 
 ? 
;
_space_group_IT_number 14
_symmetry_cell_setting monoclinic
_symmetry_space_group_name_Hall '-P 2ybc'
_symmetry_space_group_name_H-M 'P 1 21/c 1'
_atom_sites_solution_hydrogens geom
_atom_sites_solution_primary direct
_atom_sites_solution_secondary difmap
_audit_creation_method SHELXL-97
_cell_angle_alpha 90.00
_cell_angle_beta 106.873(8)
_cell_angle_gamma 90.00
_cell_formula_units_Z 2
_cell_length_a 12.397(8)
_cell_length_b 26.722(17)
_cell_length_c 16.620(11)
_cell_measurement_reflns_used 1521
_cell_measurement_temperature 90
_cell_measurement_theta_max 17.19
_cell_measurement_theta_min 2.37
_cell_volume 5269(6)
_computing_cell_refinement 'Smart (Bruker AXS)'
_computing_data_collection 'Smart '
_computing_data_reduction 'SAINT (Bruker AXS, 2004)'
_computing_molecular_graphics 'XSHEL (Bruker AXS,2002)'
_computing_publication_material 'XCIF (Bruker AXS, 2001)'
_computing_structure_refinement 'SHELXL-97 (Sheldrick, 1997)'
_computing_structure_solution 'SHELXS-97 (Sheldrick, 1997)'
_diffrn_ambient_temperature 90
_diffrn_detector_area_resol_mean 8.333
_diffrn_measured_fraction_theta_full 0.999
_diffrn_measured_fraction_theta_max 0.915
_diffrn_measurement_device_type 'Bruker ApexII CCD area detector'
_diffrn_measurement_method 'omega scans'
_diffrn_radiation_monochromator graphite
_diffrn_radiation_source 'fine-focus sealed tube'
_diffrn_radiation_type MoK\a
_diffrn_radiation_wavelength 0.71073
_diffrn_reflns_av_R_equivalents 0.1255
_diffrn_reflns_av_sigmaI/netI 0.2320
_diffrn_reflns_limit_h_max 12
_diffrn_reflns_limit_h_min -15
_diffrn_reflns_limit_k_max 33
_diffrn_reflns_limit_k_min -34
_diffrn_reflns_limit_l_max 21
_diffrn_reflns_limit_l_min -20
_diffrn_reflns_number 28076
_diffrn_reflns_theta_full 25.00
_diffrn_reflns_theta_max 27.99
_diffrn_reflns_theta_min 1.49
_exptl_absorpt_coefficient_mu 0.474
_exptl_absorpt_correction_T_max 0.9767
_exptl_absorpt_correction_T_min 0.8710
_exptl_absorpt_correction_type empirical
_exptl_absorpt_process_details
;
SADABS Sheldrick 1996
;
_exptl_crystal_colour colourless
_exptl_crystal_density_diffrn 1.268
_exptl_crystal_density_method 'not measured'
_exptl_crystal_description prismatic
_exptl_crystal_F_000 2096
_exptl_crystal_size_max 0.30
_exptl_crystal_size_mid 0.10
_exptl_crystal_size_min 0.05
_platon_squeeze_details
;
;
_refine_diff_density_max 0.912
_refine_diff_density_min -1.018
_refine_diff_density_rms 0.105
_refine_ls_extinction_method none
_refine_ls_goodness_of_fit_ref 0.863
_refine_ls_hydrogen_treatment constr
_refine_ls_matrix_type full
_refine_ls_number_parameters 586
_refine_ls_number_reflns 11637
_refine_ls_number_restraints 20
_refine_ls_restrained_S_all 0.864
_refine_ls_R_factor_all 0.1942
_refine_ls_R_factor_gt 0.0826
_refine_ls_shift/su_max 0.001
_refine_ls_shift/su_mean 0.000
_refine_ls_structure_factor_coef Fsqd
_refine_ls_weighting_details 'calc w=1/[\s^2^(Fo^2^)+(0.0755P)^2^+0.0000P] where P=(Fo^2^+2Fc^2^)/3'
_refine_ls_weighting_scheme calc
_refine_ls_wR_factor_gt 0.1619
_refine_ls_wR_factor_ref 0.1971
_reflns_number_gt 4603
_reflns_number_total 11637
_reflns_threshold_expression >2sigma
_cod_data_source_file om1008583_si_002.cif
_cod_data_source_block a0701261mas(6a)
_cod_depositor_comments
;
The following automatic conversions were performed:

'_symmetry_cell_setting' value 'Monoclinic' changed to 'monoclinic'
according to /home/saulius/struct/CIF-dictionaries/cif_core.dic
dictionary named 'cif_core.dic' version 2.4.1 from 2010-06-29.

Automatic conversion script
Id: cif_fix_values 1715 2011-07-08 13:25:40Z adriana 
;
_cod_original_sg_symbol_H-M 'P 2(1) / c   '
_cod_database_code 4063694

loop_
_symmetry_equiv_pos_as_xyz
'x, y, z'
'-x, y+1/2, -z+1/2'
'-x, -y, -z'
'x, -y-1/2, z-1/2'

loop_
_atom_site_label
_atom_site_type_symbol
_atom_site_fract_x
_atom_site_fract_y
_atom_site_fract_z
_atom_site_U_iso_or_equiv
_atom_site_adp_type
_atom_site_occupancy
_atom_site_symmetry_multiplicity
_atom_site_calc_flag
_atom_site_refinement_flags
Ag1 Ag 0.67963(4) -0.11500(2) 0.33115(3) 0.03592(18) Uani 1 1 d .
C1 C 0.5434(5) -0.0856(2) 0.3639(4) 0.0321(16) Uani 1 1 d .
C2 C 0.4371(6) -0.0603(3) 0.4464(5) 0.0393(18) Uani 1 1 d .
H2 H 0.4109 -0.0561 0.4943 0.047 Uiso 1 1 calc R
C3 C 0.3864(6) -0.0440(3) 0.3687(5) 0.0441(19) Uani 1 1 d .
H3 H 0.3182 -0.0255 0.3506 0.053 Uiso 1 1 calc R
C4 C 0.6115(6) -0.1107(3) 0.5152(4) 0.0400(17) Uani 1 1 d .
H4A H 0.6170 -0.1460 0.4986 0.048 Uiso 1 1 calc R
H4B H 0.5780 -0.1107 0.5625 0.048 Uiso 1 1 calc R
C5 C 0.7296(6) -0.0894(3) 0.5464(4) 0.0359(17) Uani 1 1 d .
C6 C 0.8129(6) -0.1211(3) 0.5967(4) 0.0393(18) Uani 1 1 d .
H6 H 0.7948 -0.1548 0.6054 0.047 Uiso 1 1 calc R
C7 C 0.9213(7) -0.1034(3) 0.6337(4) 0.0430(19) Uani 1 1 d .
H7 H 0.9761 -0.1250 0.6685 0.052 Uiso 1 1 calc R
C8 C 0.9511(6) -0.0543(3) 0.6205(4) 0.0350(17) Uani 1 1 d .
C9 C 1.0608(6) -0.0346(3) 0.6550(5) 0.0446(19) Uani 1 1 d .
H9 H 1.1180 -0.0556 0.6887 0.054 Uiso 1 1 calc R
C10 C 1.0869(6) 0.0132(3) 0.6415(5) 0.0434(19) Uani 1 1 d .
H10 H 1.1611 0.0253 0.6666 0.052 Uiso 1 1 calc R
C11 C 1.0036(6) 0.0455(3) 0.5898(4) 0.0371(17) Uani 1 1 d .
C12 C 0.8960(6) 0.0271(3) 0.5552(4) 0.0359(17) Uani 1 1 d .
H12 H 0.8402 0.0484 0.5207 0.043 Uiso 1 1 calc R
C13 C 0.8666(6) -0.0221(3) 0.5695(4) 0.0326(16) Uani 1 1 d .
C14 C 0.7551(6) -0.0411(3) 0.5327(4) 0.0358(17) Uani 1 1 d .
H14 H 0.6987 -0.0200 0.4984 0.043 Uiso 1 1 calc R
C15 C 0.4214(5) -0.0548(3) 0.2281(4) 0.0369(17) Uani 1 1 d .
C16 C 0.4457(6) -0.0100(3) 0.1927(4) 0.0428(19) Uani 1 1 d .
C17 C 0.4076(6) -0.0064(3) 0.1052(5) 0.048(2) Uani 1 1 d .
H17 H 0.4231 0.0230 0.0785 0.058 Uiso 1 1 calc R
C18 C 0.3476(6) -0.0450(3) 0.0565(5) 0.049(2) Uani 1 1 d .
H18 H 0.3193 -0.0406 -0.0026 0.059 Uiso 1 1 calc R
C19 C 0.3283(6) -0.0891(3) 0.0915(5) 0.050(2) Uani 1 1 d .
H19 H 0.2908 -0.1156 0.0563 0.060 Uiso 1 1 calc R
C20 C 0.3640(6) -0.0956(3) 0.1800(5) 0.0438(19) Uani 1 1 d .
C21 C 0.5105(6) 0.0329(3) 0.2458(5) 0.0439(19) Uani 1 1 d .
H21 H 0.5448 0.0201 0.3042 0.053 Uiso 1 1 calc R
C22 C 0.6041(7) 0.0523(3) 0.2139(5) 0.061(2) Uani 1 1 d .
H22A H 0.6538 0.0245 0.2095 0.091 Uiso 1 1 calc R
H22B H 0.6474 0.0774 0.2530 0.091 Uiso 1 1 calc R
H22C H 0.5722 0.0674 0.1584 0.091 Uiso 1 1 calc R
C23 C 0.4273(7) 0.0754(3) 0.2502(5) 0.055(2) Uani 1 1 d .
H23A H 0.3925 0.0887 0.1936 0.083 Uiso 1 1 calc R
H23B H 0.4681 0.1023 0.2866 0.083 Uiso 1 1 calc R
H23C H 0.3686 0.0622 0.2730 0.083 Uiso 1 1 calc R
C24 C 0.3410(7) -0.1443(3) 0.2209(5) 0.052(2) Uani 1 1 d .
H24 H 0.3810 -0.1431 0.2825 0.063 Uiso 1 1 calc R
C25 C 0.2173(7) -0.1491(4) 0.2087(7) 0.096(4) Uani 1 1 d .
H25A H 0.1769 -0.1463 0.1488 0.144 Uiso 1 1 calc R
H25B H 0.1924 -0.1225 0.2398 0.144 Uiso 1 1 calc R
H25C H 0.2014 -0.1818 0.2297 0.144 Uiso 1 1 calc R
C26 C 0.3857(8) -0.1884(3) 0.1819(6) 0.064(2) Uani 1 1 d .
H26A H 0.3667 -0.2197 0.2052 0.096 Uiso 1 1 calc R
H26B H 0.4678 -0.1856 0.1946 0.096 Uiso 1 1 calc R
H26C H 0.3514 -0.1881 0.1208 0.096 Uiso 1 1 calc R
C27 C 1.1731(5) 0.1413(2) 0.6925(4) 0.0322(16) Uani 1 1 d .
C28 C 0.9901(6) 0.1529(3) 0.6813(5) 0.0442(19) Uani 1 1 d .
H28 H 0.9103 0.1504 0.6614 0.053 Uiso 1 1 calc R
C29 C 1.0499(6) 0.1787(3) 0.7480(5) 0.0417(19) Uani 1 1 d .
H29 H 1.0209 0.1987 0.7843 0.050 Uiso 1 1 calc R
C30 C 1.0364(6) 0.0973(2) 0.5723(4) 0.0377(18) Uani 1 1 d .
H30A H 1.1012 0.0951 0.5489 0.045 Uiso 1 1 calc R
H30B H 0.9728 0.1126 0.5289 0.045 Uiso 1 1 calc R
C31 C 1.2562(6) 0.1942(3) 0.8172(5) 0.0387(18) Uani 1 1 d .
C32 C 1.2995(6) 0.2391(3) 0.7999(4) 0.0375(18) Uani 1 1 d .
C33 C 1.3852(6) 0.2614(3) 0.8608(5) 0.0405(18) Uani 1 1 d .
H33 H 1.4160 0.2923 0.8497 0.049 Uiso 1 1 calc R
C34 C 1.4276(6) 0.2381(3) 0.9400(5) 0.047(2) Uani 1 1 d .
H34 H 1.4858 0.2537 0.9828 0.056 Uiso 1 1 calc R
C35 C 1.3844(7) 0.1930(3) 0.9550(5) 0.0447(19) Uani 1 1 d .
H35 H 1.4153 0.1773 1.0080 0.054 Uiso 1 1 calc R
C36 C 1.2967(6) 0.1693(3) 0.8952(4) 0.0368(17) Uani 1 1 d .
C37 C 1.2573(7) 0.2632(3) 0.7106(4) 0.048(2) Uani 1 1 d .
H37 H 1.1952 0.2420 0.6748 0.057 Uiso 1 1 calc R
C38 C 1.2116(7) 0.3165(3) 0.7151(5) 0.053(2) Uani 1 1 d .
H38A H 1.1453 0.3149 0.7360 0.079 Uiso 1 1 calc R
H38B H 1.1903 0.3316 0.6589 0.079 Uiso 1 1 calc R
H38C H 1.2700 0.3369 0.7534 0.079 Uiso 1 1 calc R
C39 C 1.3566(7) 0.2643(3) 0.6700(5) 0.067(3) Uani 1 1 d .
H39A H 1.4140 0.2881 0.7006 0.100 Uiso 1 1 calc R
H39B H 1.3279 0.2747 0.6111 0.100 Uiso 1 1 calc R
H39C H 1.3899 0.2308 0.6730 0.100 Uiso 1 1 calc R
C40 C 1.2547(6) 0.1178(3) 0.9110(4) 0.0414(17) Uani 1 1 d .
H40 H 1.1817 0.1113 0.8670 0.050 Uiso 1 1 calc R
C41 C 1.2338(7) 0.1143(3) 0.9979(5) 0.053(2) Uani 1 1 d .
H41A H 1.3049 0.1197 1.0420 0.080 Uiso 1 1 calc R
H41B H 1.2041 0.0811 1.0047 0.080 Uiso 1 1 calc R
H41C H 1.1792 0.1400 1.0021 0.080 Uiso 1 1 calc R
C42 C 1.3395(7) 0.0779(3) 0.9025(5) 0.061(2) Uani 1 1 d .
H42A H 1.3485 0.0794 0.8459 0.091 Uiso 1 1 calc R
H42B H 1.3118 0.0447 0.9119 0.091 Uiso 1 1 calc R
H42C H 1.4124 0.0841 0.9442 0.091 Uiso 1 1 calc R
C44 C 1.0121(9) 0.5366(4) 0.6476(9) 0.116(4) Uani 1 1 d U
H44A H 0.9863 0.5561 0.6891 0.139 Uiso 1 1 calc R
H44B H 1.0316 0.5603 0.6082 0.139 Uiso 1 1 calc R
C45 C 0.9265(8) 0.5045(4) 0.6033(7) 0.083(3) Uani 1 1 d U
H45A H 0.8606 0.5081 0.6252 0.100 Uiso 1 1 calc R
H45B H 0.9026 0.5142 0.5433 0.100 Uiso 1 1 calc R
C46 C 0.9574(14) 0.4597(5) 0.6095(10) 0.139(5) Uani 1 1 d U
H46A H 0.9319 0.4439 0.5532 0.167 Uiso 1 1 calc R
H46B H 0.9200 0.4419 0.6464 0.167 Uiso 1 1 calc R
C47 C 1.0729(13) 0.4532(5) 0.6415(10) 0.139(5) Uani 1 1 d U
H47A H 1.1080 0.4485 0.5956 0.167 Uiso 1 1 calc R
H47B H 1.0907 0.4239 0.6794 0.167 Uiso 1 1 calc R
C48 C 0.8495(16) 0.1715(10) 0.1908(10) 0.227(9) Uani 1 1 d U
H48A H 0.9289 0.1644 0.1936 0.273 Uiso 1 1 calc R
H48B H 0.8337 0.1564 0.2406 0.273 Uiso 1 1 calc R
C49 C 0.7850(13) 0.1539(5) 0.1252(16) 0.219(11) Uani 1 1 d U
H49A H 0.7702 0.1182 0.1334 0.262 Uiso 1 1 calc R
H49B H 0.8198 0.1565 0.0788 0.262 Uiso 1 1 calc R
C50 C 0.6824(11) 0.1814(5) 0.1049(12) 0.157(7) Uani 1 1 d U
H50A H 0.6488 0.1834 0.0432 0.188 Uiso 1 1 calc R
H50B H 0.6276 0.1652 0.1297 0.188 Uiso 1 1 calc R
C51 C 0.7093(13) 0.2270(6) 0.1376(9) 0.151(6) Uani 1 1 d U
H51A H 0.6600 0.2358 0.1728 0.181 Uiso 1 1 calc R
H51B H 0.6961 0.2518 0.0915 0.181 Uiso 1 1 calc R
F1 F 0.6349(4) 0.16735(17) 0.3307(3) 0.0757(15) Uani 1 1 d .
F2 F 0.5914(3) 0.16251(17) 0.4535(3) 0.0659(13) Uani 1 1 d .
F3 F 0.6782(4) 0.09736(15) 0.4108(3) 0.0567(12) Uani 1 1 d .
F4 F 0.7721(4) 0.14487(17) 0.5221(3) 0.0648(13) Uani 1 1 d .
F5 F 0.8173(4) 0.14972(19) 0.4002(3) 0.0782(15) Uani 1 1 d .
F6 F 0.7284(4) 0.21433(17) 0.4414(3) 0.0776(16) Uani 1 1 d .
N1 N 0.5343(5) -0.0842(2) 0.4440(3) 0.0354(14) Uani 1 1 d .
N2 N 0.4538(4) -0.0598(2) 0.3199(3) 0.0341(14) Uani 1 1 d .
N3 N 1.0672(4) 0.1302(2) 0.6465(3) 0.0346(14) Uani 1 1 d .
N4 N 1.1631(4) 0.1708(2) 0.7543(3) 0.0338(14) Uani 1 1 d .
O1 O 1.1169(7) 0.5051(4) 0.6931(7) 0.159(4) Uani 1 1 d U
O2 O 0.8292(11) 0.2296(7) 0.1895(12) 0.306(11) Uani 1 1 d U
P1 P 0.70410(18) 0.15645(8) 0.42601(14) 0.0505(6) Uani 1 1 d .

loop_
_atom_site_aniso_label
_atom_site_aniso_U_11
_atom_site_aniso_U_22
_atom_site_aniso_U_33
_atom_site_aniso_U_23
_atom_site_aniso_U_13
_atom_site_aniso_U_12
Ag1 0.0261(3) 0.0470(3) 0.0386(3) -0.0025(3) 0.0157(2) 0.0020(3)
C1 0.021(4) 0.035(4) 0.041(4) 0.002(3) 0.010(3) 0.003(3)
C2 0.027(4) 0.045(5) 0.050(5) 0.000(4) 0.018(4) 0.004(3)
C3 0.032(5) 0.056(5) 0.053(5) 0.008(4) 0.025(4) 0.015(4)
C4 0.043(5) 0.040(4) 0.044(4) -0.001(4) 0.023(4) -0.004(4)
C5 0.028(4) 0.047(5) 0.035(4) 0.002(3) 0.013(4) 0.004(4)
C6 0.044(5) 0.041(5) 0.037(4) -0.007(4) 0.018(4) -0.007(4)
C7 0.050(5) 0.042(5) 0.032(4) 0.007(3) 0.005(4) 0.007(4)
C8 0.034(4) 0.041(5) 0.036(4) 0.003(3) 0.019(4) 0.007(4)
C9 0.035(5) 0.051(5) 0.047(5) 0.002(4) 0.012(4) 0.000(4)
C10 0.021(4) 0.051(5) 0.054(5) -0.007(4) 0.005(4) 0.004(4)
C11 0.036(5) 0.037(4) 0.042(4) -0.009(3) 0.018(4) -0.004(4)
C12 0.035(5) 0.039(4) 0.033(4) -0.003(3) 0.008(4) 0.007(3)
C13 0.029(4) 0.039(4) 0.037(4) -0.012(3) 0.021(3) -0.001(3)
C14 0.028(4) 0.043(5) 0.038(4) -0.001(3) 0.013(4) 0.003(3)
C15 0.019(4) 0.051(5) 0.042(4) -0.004(4) 0.010(3) 0.000(3)
C16 0.030(4) 0.056(5) 0.038(4) 0.003(4) 0.004(4) 0.006(4)
C17 0.042(5) 0.050(5) 0.047(5) 0.011(4) 0.005(4) 0.000(4)
C18 0.041(5) 0.052(5) 0.047(5) -0.001(4) 0.004(4) 0.001(4)
C19 0.041(5) 0.059(6) 0.051(5) -0.012(4) 0.015(4) -0.004(4)
C20 0.027(4) 0.056(5) 0.049(5) -0.012(4) 0.012(4) 0.006(4)
C21 0.032(5) 0.047(5) 0.051(5) 0.008(4) 0.008(4) 0.001(4)
C22 0.046(6) 0.069(6) 0.071(6) -0.007(5) 0.024(5) -0.002(4)
C23 0.048(5) 0.059(6) 0.054(5) -0.003(4) 0.009(4) 0.007(4)
C24 0.045(5) 0.051(5) 0.064(5) -0.003(4) 0.021(5) -0.007(4)
C25 0.056(7) 0.093(8) 0.158(11) 0.026(7) 0.059(7) -0.015(5)
C26 0.074(7) 0.043(5) 0.089(6) -0.004(5) 0.046(6) 0.003(4)
C27 0.020(4) 0.042(4) 0.036(4) 0.005(3) 0.011(3) -0.003(3)
C28 0.028(4) 0.049(5) 0.060(5) -0.006(4) 0.020(4) -0.001(4)
C29 0.026(4) 0.057(5) 0.049(5) -0.015(4) 0.021(4) 0.004(4)
C30 0.036(5) 0.040(4) 0.035(4) -0.003(3) 0.008(4) 0.000(3)
C31 0.030(4) 0.040(5) 0.051(5) -0.010(4) 0.018(4) 0.004(3)
C32 0.036(4) 0.042(5) 0.040(4) -0.012(3) 0.019(4) -0.004(4)
C33 0.041(5) 0.041(5) 0.046(5) -0.010(4) 0.023(4) -0.004(4)
C34 0.035(5) 0.057(5) 0.050(5) -0.019(4) 0.016(4) -0.004(4)
C35 0.048(5) 0.048(5) 0.043(4) 0.003(4) 0.019(4) 0.005(4)
C36 0.035(4) 0.043(5) 0.034(4) -0.009(4) 0.013(4) 0.008(4)
C37 0.053(5) 0.055(5) 0.040(4) 0.006(4) 0.023(4) -0.002(4)
C38 0.056(5) 0.057(5) 0.052(5) 0.006(4) 0.026(4) 0.010(4)
C39 0.070(7) 0.076(6) 0.071(6) 0.000(5) 0.047(6) -0.007(5)
C40 0.040(4) 0.044(4) 0.043(4) 0.000(4) 0.017(4) -0.004(4)
C41 0.052(5) 0.063(5) 0.051(5) -0.006(4) 0.025(4) -0.006(4)
C42 0.084(7) 0.052(5) 0.060(5) 0.000(4) 0.045(5) 0.001(5)
C44 0.067(8) 0.090(7) 0.191(13) -0.029(8) 0.036(8) -0.004(5)
C45 0.055(6) 0.082(7) 0.106(8) -0.009(7) 0.012(6) 0.002(5)
C46 0.165(11) 0.093(7) 0.149(13) 0.003(9) 0.028(11) -0.017(8)
C47 0.164(12) 0.112(9) 0.163(14) 0.012(8) 0.080(11) 0.074(9)
C48 0.161(15) 0.42(2) 0.102(12) 0.169(13) 0.036(10) 0.088(17)
C49 0.085(11) 0.073(8) 0.46(3) 0.031(12) 0.023(15) -0.006(7)
C50 0.072(8) 0.099(10) 0.27(2) 0.038(10) -0.002(10) -0.009(7)
C51 0.134(11) 0.181(12) 0.135(12) -0.064(11) 0.035(10) 0.025(9)
F1 0.073(4) 0.077(4) 0.068(3) 0.027(3) 0.006(3) 0.000(3)
F2 0.034(3) 0.075(3) 0.090(4) 0.016(3) 0.019(3) 0.011(2)
F3 0.064(3) 0.051(3) 0.051(3) 0.001(2) 0.010(2) -0.001(2)
F4 0.058(3) 0.069(3) 0.061(3) 0.000(2) 0.007(3) 0.013(2)
F5 0.054(3) 0.098(4) 0.094(4) 0.021(3) 0.040(3) 0.017(3)
F6 0.051(3) 0.055(3) 0.120(4) 0.001(3) 0.014(3) -0.008(2)
N1 0.023(3) 0.047(4) 0.039(3) 0.001(3) 0.013(3) 0.006(3)
N2 0.024(3) 0.045(4) 0.037(3) 0.001(3) 0.015(3) 0.005(3)
N3 0.019(3) 0.050(4) 0.039(3) -0.006(3) 0.016(3) 0.000(3)
N4 0.023(3) 0.047(4) 0.037(3) -0.005(3) 0.017(3) 0.002(3)
O1 0.078(6) 0.151(8) 0.240(11) 0.022(7) 0.036(6) -0.006(5)
O2 0.108(9) 0.40(2) 0.41(2) -0.305(19) 0.068(11) -0.052(11)
P1 0.0304(12) 0.0531(15) 0.0660(15) 0.0093(11) 0.0107(12) 0.0013(10)

loop_
_atom_type_symbol
_atom_type_description
_atom_type_scat_dispersion_real
_atom_type_scat_dispersion_imag
_atom_type_scat_source
C C 0.0033 0.0016 'International Tables Vol C Tables 4.2.6.8 and 6.1.1.4'
H H 0.0000 0.0000 'International Tables Vol C Tables 4.2.6.8 and 6.1.1.4'
N N 0.0061 0.0033 'International Tables Vol C Tables 4.2.6.8 and 6.1.1.4'
F F 0.0171 0.0103 'International Tables Vol C Tables 4.2.6.8 and 6.1.1.4'
P P 0.1023 0.0942 'International Tables Vol C Tables 4.2.6.8 and 6.1.1.4'
Ag Ag -0.8971 1.1015 'International Tables Vol C Tables 4.2.6.8 and 6.1.1.4'
O O 0.0106 0.0060 'International Tables Vol C Tables 4.2.6.8 and 6.1.1.4'

loop_
_geom_angle_atom_site_label_1
_geom_angle_atom_site_label_2
_geom_angle_atom_site_label_3
_geom_angle
_geom_angle_site_symmetry_3
C1 Ag1 C27 174.8(3) 3_756
N2 C1 N1 103.2(5) .
N2 C1 Ag1 131.7(5) .
N1 C1 Ag1 124.8(5) .
C3 C2 N1 107.1(6) .
C3 C2 H2 126.4 .
N1 C2 H2 126.4 .
C2 C3 N2 105.9(6) .
C2 C3 H3 127.1 .
N2 C3 H3 127.1 .
N1 C4 C5 115.6(6) .
N1 C4 H4A 108.4 .
C5 C4 H4A 108.4 .
N1 C4 H4B 108.4 .
C5 C4 H4B 108.4 .
H4A C4 H4B 107.4 .
C14 C5 C6 120.2(7) .
C14 C5 C4 123.2(6) .
C6 C5 C4 116.5(6) .
C7 C6 C5 120.5(7) .
C7 C6 H6 119.7 .
C5 C6 H6 119.7 .
C6 C7 C8 121.0(7) .
C6 C7 H7 119.5 .
C8 C7 H7 119.5 .
C7 C8 C9 123.5(7) .
C7 C8 C13 118.5(7) .
C9 C8 C13 118.0(7) .
C10 C9 C8 122.2(7) .
C10 C9 H9 118.9 .
C8 C9 H9 118.9 .
C9 C10 C11 120.4(7) .
C9 C10 H10 119.8 .
C11 C10 H10 119.8 .
C12 C11 C10 118.4(7) .
C12 C11 C30 122.4(7) .
C10 C11 C30 119.2(7) .
C11 C12 C13 122.1(6) .
C11 C12 H12 118.9 .
C13 C12 H12 118.9 .
C12 C13 C8 118.9(6) .
C12 C13 C14 121.7(6) .
C8 C13 C14 119.3(6) .
C5 C14 C13 120.4(6) .
C5 C14 H14 119.8 .
C13 C14 H14 119.8 .
C16 C15 C20 123.7(7) .
C16 C15 N2 119.0(6) .
C20 C15 N2 117.3(6) .
C17 C16 C15 116.4(7) .
C17 C16 C21 120.9(7) .
C15 C16 C21 122.7(6) .
C18 C17 C16 121.3(7) .
C18 C17 H17 119.3 .
C16 C17 H17 119.3 .
C19 C18 C17 121.6(7) .
C19 C18 H18 119.2 .
C17 C18 H18 119.2 .
C18 C19 C20 120.4(7) .
C18 C19 H19 119.8 .
C20 C19 H19 119.8 .
C15 C20 C19 116.5(7) .
C15 C20 C24 122.1(7) .
C19 C20 C24 121.4(7) .
C22 C21 C16 112.8(7) .
C22 C21 C23 111.0(6) .
C16 C21 C23 109.3(6) .
C22 C21 H21 107.9 .
C16 C21 H21 107.9 .
C23 C21 H21 107.9 .
C21 C22 H22A 109.5 .
C21 C22 H22B 109.5 .
H22A C22 H22B 109.5 .
C21 C22 H22C 109.5 .
H22A C22 H22C 109.5 .
H22B C22 H22C 109.5 .
C21 C23 H23A 109.5 .
C21 C23 H23B 109.5 .
H23A C23 H23B 109.5 .
C21 C23 H23C 109.5 .
H23A C23 H23C 109.5 .
H23B C23 H23C 109.5 .
C25 C24 C26 111.2(7) .
C25 C24 C20 109.2(7) .
C26 C24 C20 109.3(7) .
C25 C24 H24 109.0 .
C26 C24 H24 109.0 .
C20 C24 H24 109.0 .
C24 C25 H25A 109.5 .
C24 C25 H25B 109.5 .
H25A C25 H25B 109.5 .
C24 C25 H25C 109.5 .
H25A C25 H25C 109.5 .
H25B C25 H25C 109.5 .
C24 C26 H26A 109.5 .
C24 C26 H26B 109.5 .
H26A C26 H26B 109.5 .
C24 C26 H26C 109.5 .
H26A C26 H26C 109.5 .
H26B C26 H26C 109.5 .
N4 C27 N3 105.9(5) .
N4 C27 Ag1 128.7(5) 3_756
N3 C27 Ag1 125.4(5) 3_756
C29 C28 N3 106.7(6) .
C29 C28 H28 126.6 .
N3 C28 H28 126.6 .
C28 C29 N4 106.8(6) .
C28 C29 H29 126.6 .
N4 C29 H29 126.6 .
N3 C30 C11 114.2(6) .
N3 C30 H30A 108.7 .
C11 C30 H30A 108.7 .
N3 C30 H30B 108.7 .
C11 C30 H30B 108.7 .
H30A C30 H30B 107.6 .
C32 C31 C36 123.0(7) .
C32 C31 N4 120.0(6) .
C36 C31 N4 117.0(6) .
C33 C32 C31 119.2(7) .
C33 C32 C37 119.8(7) .
C31 C32 C37 120.8(6) .
C32 C33 C34 119.7(7) .
C32 C33 H33 120.1 .
C34 C33 H33 120.1 .
C35 C34 C33 119.8(7) .
C35 C34 H34 120.1 .
C33 C34 H34 120.1 .
C34 C35 C36 122.3(7) .
C34 C35 H35 118.9 .
C36 C35 H35 118.9 .
C35 C36 C31 115.9(7) .
C35 C36 C40 121.5(6) .
C31 C36 C40 122.4(6) .
C38 C37 C32 111.0(6) .
C38 C37 C39 110.4(6) .
C32 C37 C39 109.2(6) .
C38 C37 H37 108.7 .
C32 C37 H37 108.7 .
C39 C37 H37 108.7 .
C37 C38 H38A 109.5 .
C37 C38 H38B 109.5 .
H38A C38 H38B 109.5 .
C37 C38 H38C 109.5 .
H38A C38 H38C 109.5 .
H38B C38 H38C 109.5 .
C37 C39 H39A 109.5 .
C37 C39 H39B 109.5 .
H39A C39 H39B 109.5 .
C37 C39 H39C 109.5 .
H39A C39 H39C 109.5 .
H39B C39 H39C 109.5 .
C36 C40 C42 109.6(6) .
C36 C40 C41 112.0(6) .
C42 C40 C41 110.6(6) .
C36 C40 H40 108.2 .
C42 C40 H40 108.2 .
C41 C40 H40 108.2 .
C40 C41 H41A 109.5 .
C40 C41 H41B 109.5 .
H41A C41 H41B 109.5 .
C40 C41 H41C 109.5 .
H41A C41 H41C 109.5 .
H41B C41 H41C 109.5 .
C40 C42 H42A 109.5 .
C40 C42 H42B 109.5 .
H42A C42 H42B 109.5 .
C40 C42 H42C 109.5 .
H42A C42 H42C 109.5 .
H42B C42 H42C 109.5 .
C45 C44 O1 109.0(9) .
C45 C44 H44A 109.9 .
O1 C44 H44A 109.9 .
C45 C44 H44B 109.9 .
O1 C44 H44B 109.9 .
H44A C44 H44B 108.3 .
C46 C45 C44 112.1(12) .
C46 C45 H45A 109.2 .
C44 C45 H45A 109.2 .
C46 C45 H45B 109.2 .
C44 C45 H45B 109.2 .
H45A C45 H45B 107.9 .
C45 C46 C47 114.1(13) .
C45 C46 H46A 108.7 .
C47 C46 H46A 108.7 .
C45 C46 H46B 108.7 .
C47 C46 H46B 108.7 .
H46A C46 H46B 107.6 .
C46 C47 O1 104.2(10) .
C46 C47 H47A 110.9 .
O1 C47 H47A 110.9 .
C46 C47 H47B 110.9 .
O1 C47 H47B 110.9 .
H47A C47 H47B 108.9 .
C49 C48 O2 107.6(13) .
C49 C48 H48A 110.2 .
O2 C48 H48A 110.2 .
C49 C48 H48B 110.2 .
O2 C48 H48B 110.2 .
H48A C48 H48B 108.5 .
C48 C49 C50 108(2) .
C48 C49 H49A 110.0 .
C50 C49 H49A 110.0 .
C48 C49 H49B 110.0 .
C50 C49 H49B 110.0 .
H49A C49 H49B 108.4 .
C51 C50 C49 105.9(13) .
C51 C50 H50A 110.6 .
C49 C50 H50A 110.6 .
C51 C50 H50B 110.6 .
C49 C50 H50B 110.6 .
H50A C50 H50B 108.7 .
C50 C51 O2 111.5(14) .
C50 C51 H51A 109.3 .
O2 C51 H51A 109.3 .
C50 C51 H51B 109.3 .
O2 C51 H51B 109.3 .
H51A C51 H51B 108.0 .
C1 N1 C2 111.2(6) .
C1 N1 C4 123.4(5) .
C2 N1 C4 124.9(6) .
C1 N2 C3 112.5(6) .
C1 N2 C15 123.5(5) .
C3 N2 C15 123.5(6) .
C27 N3 C28 110.1(6) .
C27 N3 C30 125.5(5) .
C28 N3 C30 124.4(6) .
C27 N4 C29 110.5(6) .
C27 N4 C31 125.3(5) .
C29 N4 C31 124.0(6) .
C44 O1 C47 95.7(8) .
C51 O2 C48 95.3(12) .
F6 P1 F5 90.7(3) .
F6 P1 F1 90.3(3) .
F5 P1 F1 90.8(3) .
F6 P1 F2 89.8(3) .
F5 P1 F2 178.9(3) .
F1 P1 F2 90.2(3) .
F6 P1 F4 90.4(3) .
F5 P1 F4 89.8(3) .
F1 P1 F4 179.1(3) .
F2 P1 F4 89.2(3) .
F6 P1 F3 179.4(3) .
F5 P1 F3 89.9(3) .
F1 P1 F3 89.9(3) .
F2 P1 F3 89.6(3) .
F4 P1 F3 89.5(2) .

loop_
_geom_bond_atom_site_label_1
_geom_bond_atom_site_label_2
_geom_bond_distance
_geom_bond_site_symmetry_2
Ag1 C1 2.073(7) .
Ag1 C27 2.097(7) 3_756
C1 N2 1.333(8) .
C1 N1 1.369(8) .
C2 C3 1.333(9) .
C2 N1 1.374(8) .
C2 H2 0.9500 .
C3 N2 1.388(8) .
C3 H3 0.9500 .
C4 N1 1.470(8) .
C4 C5 1.516(9) .
C4 H4A 0.9900 .
C4 H4B 0.9900 .
C5 C14 1.362(9) .
C5 C6 1.408(9) .
C6 C7 1.388(10) .
C6 H6 0.9500 .
C7 C8 1.398(9) .
C7 H7 0.9500 .
C8 C9 1.416(9) .
C8 C13 1.428(9) .
C9 C10 1.351(9) .
C9 H9 0.9500 .
C10 C11 1.428(9) .
C10 H10 0.9500 .
C11 C12 1.380(9) .
C11 C30 1.493(9) .
C12 C13 1.402(9) .
C12 H12 0.9500 .
C13 C14 1.433(9) .
C14 H14 0.9500 .
C15 C16 1.404(9) .
C15 C20 1.414(9) .
C15 N2 1.467(8) .
C16 C17 1.397(10) .
C16 C21 1.526(10) .
C17 C18 1.384(10) .
C17 H17 0.9500 .
C18 C19 1.366(10) .
C18 H18 0.9500 .
C19 C20 1.419(10) .
C19 H19 0.9500 .
C20 C24 1.534(10) .
C21 C22 1.499(10) .
C21 C23 1.550(10) .
C21 H21 1.0000 .
C22 H22A 0.9800 .
C22 H22B 0.9800 .
C22 H22C 0.9800 .
C23 H23A 0.9800 .
C23 H23B 0.9800 .
C23 H23C 0.9800 .
C24 C25 1.493(10) .
C24 C26 1.524(10) .
C24 H24 1.0000 .
C25 H25A 0.9800 .
C25 H25B 0.9800 .
C25 H25C 0.9800 .
C26 H26A 0.9800 .
C26 H26B 0.9800 .
C26 H26C 0.9800 .
C27 N4 1.330(8) .
C27 N3 1.346(8) .
C27 Ag1 2.097(7) 3_756
C28 C29 1.334(9) .
C28 N3 1.392(8) .
C28 H28 0.9500 .
C29 N4 1.392(8) .
C29 H29 0.9500 .
C30 N3 1.472(8) .
C30 H30A 0.9900 .
C30 H30B 0.9900 .
C31 C32 1.379(9) .
C31 C36 1.413(9) .
C31 N4 1.455(8) .
C32 C33 1.371(9) .
C32 C37 1.562(9) .
C33 C34 1.412(10) .
C33 H33 0.9500 .
C34 C35 1.372(10) .
C34 H34 0.9500 .
C35 C36 1.394(9) .
C35 H35 0.9500 .
C36 C40 1.521(9) .
C37 C38 1.544(10) .
C37 C39 1.566(10) .
C37 H37 1.0000 .
C38 H38A 0.9800 .
C38 H38B 0.9800 .
C38 H38C 0.9800 .
C39 H39A 0.9800 .
C39 H39B 0.9800 .
C39 H39C 0.9800 .
C40 C42 1.532(10) .
C40 C41 1.542(9) .
C40 H40 1.0000 .
C41 H41A 0.9800 .
C41 H41B 0.9800 .
C41 H41C 0.9800 .
C42 H42A 0.9800 .
C42 H42B 0.9800 .
C42 H42C 0.9800 .
C44 C45 1.397(13) .
C44 O1 1.550(13) .
C44 H44A 0.9900 .
C44 H44B 0.9900 .
C45 C46 1.253(14) .
C45 H45A 0.9900 .
C45 H45B 0.9900 .
C46 C47 1.386(17) .
C46 H46A 0.9900 .
C46 H46B 0.9900 .
C47 O1 1.638(15) .
C47 H47A 0.9900 .
C47 H47B 0.9900 .
C48 C49 1.24(2) .
C48 O2 1.57(2) .
C48 H48A 0.9900 .
C48 H48B 0.9900 .
C49 C50 1.421(17) .
C49 H49A 0.9900 .
C49 H49B 0.9900 .
C50 C51 1.337(16) .
C50 H50A 0.9900 .
C50 H50B 0.9900 .
C51 O2 1.488(16) .
C51 H51A 0.9900 .
C51 H51B 0.9900 .
F1 P1 1.594(5) .
F2 P1 1.600(5) .
F3 P1 1.617(5) .
F4 P1 1.604(5) .
F5 P1 1.592(5) .
F6 P1 1.582(5) .

loop_
_platon_squeeze_void_nr
_platon_squeeze_void_average_x
_platon_squeeze_void_average_y
_platon_squeeze_void_average_z
_platon_squeeze_void_volume
_platon_squeeze_void_count_electrons
1 0.019 0.233 -0.018 125.8 40.0
2 0.019 0.267 0.482 125.7 40.8
3 -0.019 0.733 0.518 125.8 39.7
4 -0.019 0.767 0.018 125.8 40.3
